data_1564020
loop_
_publ_author_name
'Zhao, Shunan'
'zhu, yifan'
'Li, Ling'
'GUERCHAIS, Veronique'
'Boixel, Julien'
'Wong, Keith Man-Chung'

_publ_section_title
;
 Switchable Phosphorescence and Delayed Fluorescence of a New
 Rhodamine-Like Dye Through the Allenylidene Formation in a
 Cyclometallated Platinum(II) System
;
_journal_name_full 'Chemical Science'
_journal_paper_doi 10.1039/D1SC02787E
_journal_year 2021
_chemical_compound_source 'synthesis as described'
_chemical_formula_moiety 'C50 H47 N3 O3 Pt, C H2 Cl2 '
_chemical_formula_sum 'C51 H49 Cl2 N3 O3 Pt'
_chemical_formula_weight 1017.92
_chemical_name_systematic
;        
'Rhodamine-based 
(4,4?-di(n-hexyl)-6-phenyl-2,2?-bipyridine)platinum(II) acetylide'
;
_chemical_properties_physical ', Photo-sensitive,Acido-sensitive'
_space_group_crystal_system monoclinic
_space_group_IT_number 14
_space_group_name_Hall '-P 2ybc'
_space_group_name_H-M_alt 'P 1 21/c 1'
_atom_sites_solution_hydrogens geom
_audit_update_record
;
2016-09-08 deposited with the CCDC.	2021-07-05 downloaded from the CCDC.
;
_cell_angle_alpha 90
_cell_angle_beta 91.637(7)
_cell_angle_gamma 90
_cell_formula_units_Z 4
_cell_length_a 11.4845(19)
_cell_length_b 24.408(5)
_cell_length_c 17.785(4)
_cell_measurement_reflns_used 8232
_cell_measurement_temperature 150
_cell_measurement_theta_max 25.05
_cell_measurement_theta_min 2.25
_cell_measurement_wavelength 0.71073
_cell_volume 4983.3(17)
_computing_cell_refinement 'Bruker APEX2 (Bruker, 2014)'
_computing_data_collection 'Bruker APEX2 (Bruker, 2014)'
_computing_data_reduction 'Bruker APEX2 (Bruker, 2014)'
_computing_molecular_graphics 'SXGRAPH (Farrugia, 1999), Mercury (CSD, 2014)'
_computing_publication_material 'CRYSCALC (T. Roisnel, local program, 2016)'
_computing_structure_refinement 'SHELXL-2014/7 (Sheldrick, 2014)'
_computing_structure_solution 'SHELXT (Sheldrick, 2015)'
_diffrn_ambient_temperature 150
_diffrn_detector 'CCD plate'
_diffrn_measured_fraction_theta_full 0.995
_diffrn_measured_fraction_theta_max 0.985
_diffrn_measurement_device_type 'APEXII, Bruker-AXS'
_diffrn_measurement_method 'CCD rotation images, thin slices'
_diffrn_radiation_monochromator graphite
_diffrn_radiation_probe x-ray
_diffrn_radiation_source 'fine-focus sealed tube'
_diffrn_radiation_type MoK\a
_diffrn_radiation_wavelength 0.71073
_diffrn_reflns_av_R_equivalents 0.0716
_diffrn_reflns_av_unetI/netI 0.1151
_diffrn_reflns_limit_h_max 14
_diffrn_reflns_limit_h_min -14
_diffrn_reflns_limit_k_max 31
_diffrn_reflns_limit_k_min -23
_diffrn_reflns_limit_l_max 20
_diffrn_reflns_limit_l_min -23
_diffrn_reflns_number 31653
_diffrn_reflns_theta_full 25.242
_diffrn_reflns_theta_max 27.483
_diffrn_reflns_theta_min 2.938
_exptl_absorpt_coefficient_mu 2.964
_exptl_absorpt_correction_T_max 0.766
_exptl_absorpt_correction_T_min 0.430
_exptl_absorpt_correction_type multi-scan
_exptl_absorpt_process_details
;
  [Sheldrick, G.M. (2014). SADABS Bruker AXS Inc., Madison, Wisconsin, USA]
;
_exptl_crystal_colour yellow
_exptl_crystal_density_diffrn 1.357
_exptl_crystal_description prism
_exptl_crystal_F_000 2048
_exptl_crystal_preparation ', Luminescent,photochromic'
_exptl_crystal_size_max 0.580
_exptl_crystal_size_mid 0.150
_exptl_crystal_size_min 0.090
_refine_diff_density_max 3.123
_refine_diff_density_min -3.525
_refine_diff_density_rms 0.208
_refine_ls_extinction_method none
_refine_ls_goodness_of_fit_ref 1.080
_refine_ls_hydrogen_treatment constr
_refine_ls_matrix_type full
_refine_ls_number_parameters 483
_refine_ls_number_reflns 11243
_refine_ls_number_restraints 0
_refine_ls_restrained_S_all 1.080
_refine_ls_R_factor_all 0.1347
_refine_ls_R_factor_gt 0.0878
_refine_ls_shift/su_max 0.011
_refine_ls_shift/su_mean 0.000
_refine_ls_structure_factor_coef Fsqd
_refine_ls_weighting_details 'w=1/[\s^2^(Fo^2^)+(0.0632P)^2^+113.3986P] where P=(Fo^2^+2Fc^2^)/3'
_refine_ls_weighting_scheme calc
_refine_ls_wR_factor_gt 0.2174
_refine_ls_wR_factor_ref 0.2352
_reflns_number_gt 7244
_reflns_number_total 11243
_reflns_threshold_expression >2sigma(I)
_cod_data_source_file d1sc02787e2.cif
_cod_data_source_block JB4094
_cod_original_cell_volume 4983.4(16)
_cod_original_sg_symbol_H-M 'P 21/c'
_cod_database_code 1564020

loop_
_space_group_symop_operation_xyz
'x, y, z'
'-x, y+1/2, -z+1/2'
'-x, -y, -z'
'x, -y-1/2, z-1/2'

loop_
_atom_site_label
_atom_site_type_symbol
_atom_site_fract_x
_atom_site_fract_y
_atom_site_fract_z
_atom_site_U_iso_or_equiv
_atom_site_adp_type
_atom_site_occupancy
_atom_site_site_symmetry_order
_atom_site_calc_flag
_atom_site_refinement_flags_posn
_atom_site_refinement_flags_adp
_atom_site_refinement_flags_occupancy
_atom_site_disorder_assembly
_atom_site_disorder_group
Pt1 Pt 0.60892(4) 0.37896(2) 0.59400(3) 0.03077(16) Uani 1 1 d . . . . .
C1 C 0.6538(11) 0.3572(5) 0.6993(7) 0.032(3) Uani 1 1 d . . . . .
C2 C 0.6075(11) 0.3738(5) 0.7670(9) 0.042(3) Uani 1 1 d . . . . .
H2 H 0.5455 0.3995 0.7671 0.050 Uiso 1 1 calc R U . . .
C3 C 0.6529(14) 0.3523(6) 0.8361(9) 0.049(4) Uani 1 1 d . . . . .
H3 H 0.6199 0.3634 0.8820 0.059 Uiso 1 1 calc R U . . .
C4 C 0.7434(14) 0.3160(7) 0.8371(9) 0.061(5) Uani 1 1 d . . . . .
H4 H 0.7742 0.3022 0.8834 0.074 Uiso 1 1 calc R U . . .
C5 C 0.7905(12) 0.2994(6) 0.7687(8) 0.045(4) Uani 1 1 d . . . . .
H5 H 0.8531 0.2740 0.7694 0.054 Uiso 1 1 calc R U . . .
C6 C 0.7479(11) 0.3191(5) 0.7003(7) 0.033(3) Uani 1 1 d . . . . .
C7 C 0.7935(9) 0.3030(5) 0.6277(7) 0.032(3) Uani 1 1 d . . . . .
C8 C 0.8834(10) 0.2654(5) 0.6109(8) 0.031(3) Uani 1 1 d . . . . .
H8 H 0.9212 0.2457 0.6507 0.037 Uiso 1 1 calc R U . . .
C9 C 0.9163(11) 0.2571(4) 0.5392(8) 0.033(3) Uani 1 1 d . . . . .
C10 C 0.8551(10) 0.2852(5) 0.4799(7) 0.031(3) Uani 1 1 d . . . . .
H10 H 0.8780 0.2810 0.4293 0.037 Uiso 1 1 calc R U . . .
C11 C 0.7620(9) 0.3187(4) 0.4967(7) 0.029(3) Uani 1 1 d . . . . .
N12 N 0.7363(8) 0.3268(4) 0.5708(6) 0.027(2) Uani 1 1 d . . . . .
C13 C 1.0125(12) 0.2160(5) 0.5207(8) 0.040(3) Uani 1 1 d . . . . .
C14 C 0.9651(15) 0.1566(6) 0.5359(12) 0.070(5) Uani 1 1 d . . . . .
H14A H 0.9488 0.1527 0.5894 0.105 Uiso 1 1 calc R U . . .
H14B H 1.0236 0.1296 0.5219 0.105 Uiso 1 1 calc R U . . .
H14C H 0.8933 0.1507 0.5059 0.105 Uiso 1 1 calc R U . . .
C15 C 1.1181(11) 0.2250(6) 0.5716(9) 0.045(4) Uani 1 1 d . . . . .
H15A H 1.1505 0.2614 0.5623 0.068 Uiso 1 1 calc R U . . .
H15B H 1.1768 0.1970 0.5613 0.068 Uiso 1 1 calc R U . . .
H15C H 1.0956 0.2223 0.6242 0.068 Uiso 1 1 calc R U . . .
C16 C 1.0514(12) 0.2199(6) 0.4396(9) 0.050(4) Uani 1 1 d . . . . .
H16A H 0.9849 0.2127 0.4053 0.075 Uiso 1 1 calc R U . . .
H16B H 1.1126 0.1928 0.4311 0.075 Uiso 1 1 calc R U . . .
H16C H 1.0818 0.2567 0.4302 0.075 Uiso 1 1 calc R U . . .
C17 C 0.6806(9) 0.3472(5) 0.4427(8) 0.032(3) Uani 1 1 d . . . . .
C18 C 0.6897(10) 0.3426(5) 0.3666(7) 0.033(3) Uani 1 1 d . . . . .
H18 H 0.7504 0.3213 0.3460 0.039 Uiso 1 1 calc R U . . .
C19 C 0.6080(11) 0.3697(7) 0.3186(8) 0.048(4) Uani 1 1 d . . . . .
C20 C 0.5231(11) 0.4001(6) 0.3535(8) 0.038(3) Uani 1 1 d . . . . .
H20 H 0.4650 0.4182 0.3236 0.046 Uiso 1 1 calc R U . . .
C21 C 0.5215(10) 0.4044(6) 0.4293(8) 0.040(3) Uani 1 1 d . . . . .
H21 H 0.4621 0.4258 0.4509 0.048 Uiso 1 1 calc R U . . .
N22 N 0.5993(8) 0.3799(4) 0.4753(5) 0.028(2) Uani 1 1 d . . . . .
C23 C 0.6121(17) 0.3674(11) 0.2282(10) 0.092(4) Uani 1 1 d . . . . .
C24 C 0.7315(16) 0.3534(11) 0.2044(10) 0.092(4) Uani 1 1 d . . . . .
H24A H 0.7320 0.3504 0.1494 0.137 Uiso 1 1 calc R U . . .
H24B H 0.7553 0.3183 0.2269 0.137 Uiso 1 1 calc R U . . .
H24C H 0.7859 0.3821 0.2210 0.137 Uiso 1 1 calc R U . . .
C25 C 0.5582(17) 0.4075(11) 0.1920(10) 0.092(4) Uani 1 1 d . . . . .
H25A H 0.5790 0.4425 0.2156 0.137 Uiso 1 1 calc R U . . .
H25B H 0.4738 0.4020 0.1939 0.137 Uiso 1 1 calc R U . . .
H25C H 0.5817 0.4077 0.1395 0.137 Uiso 1 1 calc R U . . .
C26 C 0.5377(17) 0.3104(10) 0.2179(10) 0.092(4) Uani 1 1 d . . . . .
H26A H 0.4665 0.3126 0.2467 0.137 Uiso 1 1 calc R U . . .
H26B H 0.5851 0.2795 0.2361 0.137 Uiso 1 1 calc R U . . .
H26C H 0.5172 0.3050 0.1645 0.137 Uiso 1 1 calc R U . . .
C31 C 0.4825(9) 0.4310(5) 0.6135(7) 0.030(3) Uani 1 1 d . . . . .
C32 C 0.3988(11) 0.4589(5) 0.6189(8) 0.039(3) Uani 1 1 d . . . . .
C33 C 0.2931(10) 0.4918(5) 0.6203(8) 0.035(3) Uani 1 1 d . . . . .
C34 C 0.2292(10) 0.4993(5) 0.6842(8) 0.033(3) Uani 1 1 d . . . . .
H34 H 0.2571 0.4838 0.7303 0.040 Uiso 1 1 calc R U . . .
C35 C 0.1283(10) 0.5279(5) 0.6835(7) 0.035(3) Uani 1 1 d . . . . .
H35 H 0.0878 0.5328 0.7289 0.042 Uiso 1 1 calc R U . . .
C36 C 0.0825(9) 0.5508(4) 0.6153(7) 0.027(3) Uani 1 1 d . . . . .
C37 C 0.1441(12) 0.5431(5) 0.5516(7) 0.033(3) Uani 1 1 d . . . . .
C38 C 0.2477(11) 0.5134(5) 0.5525(8) 0.038(3) Uani 1 1 d . . . . .
H38 H 0.2877 0.5077 0.5072 0.045 Uiso 1 1 calc R U . . .
C39 C -0.0266(9) 0.5864(5) 0.6141(8) 0.030(3) Uani 1 1 d . . . . .
C40 C -0.1157(7) 0.5685(3) 0.6692(4) 0.0403(13) Uani 1 1 d G . . . .
C41 C -0.1794(7) 0.5200(3) 0.6700(4) 0.0403(13) Uani 1 1 d G . . . .
H41 H -0.1749 0.4949 0.6293 0.048 Uiso 1 1 calc R U . . .
C42 C -0.2496(7) 0.5083(3) 0.7303(5) 0.0403(13) Uani 1 1 d G . . . .
H42 H -0.2931 0.4752 0.7308 0.048 Uiso 1 1 calc R U . . .
C43 C -0.2562(7) 0.5450(3) 0.7898(4) 0.0403(13) Uani 1 1 d G . . . .
H43 H -0.3042 0.5369 0.8310 0.048 Uiso 1 1 calc R U . . .
C44 C -0.1926(7) 0.5934(3) 0.7890(4) 0.0403(13) Uani 1 1 d G . . . .
H44 H -0.1971 0.6185 0.8297 0.048 Uiso 1 1 calc R U . . .
C45 C -0.1223(7) 0.6051(3) 0.7287(5) 0.0403(13) Uani 1 1 d G . . . .
C46 C -0.0445(10) 0.6516(5) 0.7121(8) 0.035(3) Uani 1 1 d . . . . .
O47 O -0.0280(9) 0.6950(4) 0.7473(6) 0.055(3) Uani 1 1 d . . . . .
O48 O 0.0107(7) 0.6417(3) 0.6483(5) 0.033(2) Uani 1 1 d . . . . .
C49 C -0.0676(10) 0.5973(5) 0.5353(7) 0.030(3) Uani 1 1 d . . . . .
C50 C -0.1786(12) 0.6188(5) 0.5190(9) 0.045(3) Uani 1 1 d . . . . .
H50 H -0.2320 0.6244 0.5581 0.053 Uiso 1 1 calc R U . . .
C51 C -0.2112(12) 0.6325(6) 0.4420(11) 0.060(5) Uani 1 1 d . . . . .
H51 H -0.2863 0.6471 0.4304 0.072 Uiso 1 1 calc R U . . .
C52 C -0.1412(9) 0.6251(4) 0.3911(8) 0.029(3) Uani 1 1 d . . . . .
C53 C -0.0289(11) 0.6010(4) 0.4034(9) 0.038(3) Uani 1 1 d . . . . .
H53 H 0.0215 0.5944 0.3630 0.046 Uiso 1 1 calc R U . . .
C54 C 0.0024(10) 0.5881(5) 0.4747(8) 0.032(3) Uani 1 1 d . . . . .
O55 O 0.1105(7) 0.5644(3) 0.4825(5) 0.034(2) Uani 1 1 d . . . . .
N56 N -0.1660(11) 0.6430(6) 0.3112(8) 0.061(4) Uani 1 1 d . . . . .
C57 C -0.0762(18) 0.6510(8) 0.2555(13) 0.085(6) Uani 1 1 d . . . . .
H57A H -0.0045 0.6641 0.2820 0.102 Uiso 1 1 calc R U . . .
H57B H -0.1025 0.6804 0.2206 0.102 Uiso 1 1 calc R U . . .
C58 C -0.042(2) 0.5951(9) 0.2038(12) 0.103(8) Uani 1 1 d . . . . .
H58A H -0.0140 0.5658 0.2374 0.155 Uiso 1 1 calc R U . . .
H58B H 0.0194 0.6047 0.1688 0.155 Uiso 1 1 calc R U . . .
H58C H -0.1111 0.5826 0.1753 0.155 Uiso 1 1 calc R U . . .
C59 C -0.2830(18) 0.6549(12) 0.2863(14) 0.121(11) Uani 1 1 d . . . . .
H59A H -0.3385 0.6339 0.3166 0.145 Uiso 1 1 calc R U . . .
H59B H -0.2943 0.6440 0.2330 0.145 Uiso 1 1 calc R U . . .
C60 C -0.306(2) 0.7166(13) 0.295(3) 0.24(3) Uani 1 1 d . . . . .
H60A H -0.3864 0.7248 0.2776 0.361 Uiso 1 1 calc R U . . .
H60B H -0.2959 0.7271 0.3476 0.361 Uiso 1 1 calc R U . . .
H60C H -0.2518 0.7373 0.2642 0.361 Uiso 1 1 calc R U . . .
Cl11 Cl 0.5755(10) 0.2108(5) 0.5128(6) 0.181(4) Uani 1 1 d . . . . .
Cl12 Cl 0.3960(10) 0.2634(5) 0.4260(8) 0.210(5) Uani 1 1 d . . . . .
C101 C 0.456(3) 0.2488(13) 0.5176(18) 0.130(10) Uiso 1 1 d . . . . .
H10A H 0.4758 0.2836 0.5437 0.155 Uiso 1 1 calc R U . . .
H10B H 0.3979 0.2293 0.5474 0.155 Uiso 1 1 calc R U . . .

loop_
_atom_site_aniso_label
_atom_site_aniso_U_11
_atom_site_aniso_U_22
_atom_site_aniso_U_33
_atom_site_aniso_U_23
_atom_site_aniso_U_13
_atom_site_aniso_U_12
Pt1 0.0244(2) 0.0293(2) 0.0389(3) 0.0006(2) 0.00563(17) 0.0056(2)
C1 0.038(7) 0.026(6) 0.032(7) 0.002(5) 0.002(6) -0.002(5)
C2 0.037(6) 0.025(6) 0.064(10) 0.010(6) 0.018(6) 0.007(5)
C3 0.065(10) 0.040(8) 0.043(9) 0.011(7) 0.021(8) 0.003(7)
C4 0.062(10) 0.082(12) 0.042(10) 0.025(9) 0.015(8) 0.030(9)
C5 0.036(7) 0.051(8) 0.049(10) 0.002(7) 0.011(7) 0.009(6)
C6 0.036(6) 0.031(6) 0.033(7) 0.003(5) 0.004(6) 0.007(5)
C7 0.017(5) 0.043(7) 0.035(7) 0.001(6) 0.008(5) -0.005(5)
C8 0.024(6) 0.024(6) 0.044(8) 0.002(5) 0.006(5) 0.006(4)
C9 0.043(7) 0.015(5) 0.042(8) -0.001(5) 0.006(6) 0.003(5)
C10 0.024(6) 0.032(6) 0.035(8) -0.003(5) -0.003(5) 0.004(5)
C11 0.019(5) 0.022(5) 0.046(8) -0.004(5) 0.007(5) -0.002(4)
N12 0.022(5) 0.021(5) 0.038(6) 0.004(4) 0.001(4) 0.007(4)
C13 0.043(7) 0.029(6) 0.049(9) 0.002(6) 0.021(7) 0.010(5)
C14 0.062(11) 0.049(9) 0.100(15) -0.008(9) 0.032(10) 0.020(8)
C15 0.030(7) 0.050(8) 0.056(10) 0.003(7) 0.005(7) 0.009(6)
C16 0.031(7) 0.061(9) 0.059(10) -0.011(8) 0.015(7) 0.022(6)
C17 0.019(5) 0.026(6) 0.050(9) 0.001(6) -0.004(5) 0.005(4)
C18 0.020(5) 0.045(7) 0.033(7) -0.006(6) -0.002(5) 0.005(5)
C19 0.025(6) 0.083(11) 0.037(8) -0.019(8) -0.007(6) 0.004(7)
C20 0.031(6) 0.051(8) 0.032(8) 0.002(6) -0.010(6) 0.009(6)
C21 0.021(6) 0.052(8) 0.047(9) 0.002(7) -0.007(6) 0.007(6)
N22 0.022(4) 0.031(5) 0.030(5) -0.007(5) 0.000(4) 0.008(4)
C23 0.066(6) 0.173(12) 0.035(5) -0.035(6) -0.009(4) 0.023(7)
C24 0.066(6) 0.173(12) 0.035(5) -0.035(6) -0.009(4) 0.023(7)
C25 0.066(6) 0.173(12) 0.035(5) -0.035(6) -0.009(4) 0.023(7)
C26 0.066(6) 0.173(12) 0.035(5) -0.035(6) -0.009(4) 0.023(7)
C31 0.019(5) 0.027(6) 0.044(8) -0.002(5) 0.003(5) -0.003(4)
C32 0.030(6) 0.040(7) 0.047(9) 0.005(6) 0.003(6) 0.011(5)
C33 0.026(6) 0.044(7) 0.036(8) 0.000(6) 0.004(5) 0.007(5)
C34 0.026(6) 0.035(7) 0.039(8) -0.007(6) 0.003(5) 0.011(5)
C35 0.028(6) 0.049(8) 0.028(7) 0.002(6) 0.008(5) 0.007(5)
C36 0.014(5) 0.025(6) 0.042(8) -0.007(5) 0.005(5) 0.004(4)
C37 0.047(7) 0.028(6) 0.026(7) -0.001(5) 0.004(6) 0.007(5)
C38 0.041(7) 0.037(7) 0.036(8) -0.011(6) 0.014(6) 0.005(6)
C39 0.014(5) 0.028(6) 0.049(8) -0.009(5) 0.000(5) -0.002(4)
C40 0.028(3) 0.033(3) 0.060(4) -0.004(3) 0.013(3) -0.003(2)
C41 0.028(3) 0.033(3) 0.060(4) -0.004(3) 0.013(3) -0.003(2)
C42 0.028(3) 0.033(3) 0.060(4) -0.004(3) 0.013(3) -0.003(2)
C43 0.028(3) 0.033(3) 0.060(4) -0.004(3) 0.013(3) -0.003(2)
C44 0.028(3) 0.033(3) 0.060(4) -0.004(3) 0.013(3) -0.003(2)
C45 0.028(3) 0.033(3) 0.060(4) -0.004(3) 0.013(3) -0.003(2)
C46 0.024(6) 0.032(7) 0.048(9) -0.007(6) 0.003(6) 0.007(5)
O47 0.047(6) 0.047(6) 0.071(8) -0.022(5) 0.012(5) -0.009(5)
O48 0.024(4) 0.024(4) 0.053(6) -0.006(4) 0.009(4) 0.001(3)
C49 0.034(6) 0.023(5) 0.033(7) -0.004(5) -0.003(5) -0.001(5)
C50 0.046(7) 0.032(7) 0.056(9) -0.002(7) 0.004(7) 0.006(6)
C51 0.032(7) 0.040(8) 0.105(14) 0.045(9) -0.026(9) -0.003(6)
C52 0.016(5) 0.010(5) 0.060(9) -0.010(5) -0.015(5) 0.003(4)
C53 0.034(6) 0.010(5) 0.070(11) -0.003(6) -0.001(7) 0.007(5)
C54 0.020(5) 0.030(6) 0.045(8) 0.001(6) -0.002(5) -0.003(5)
O55 0.030(4) 0.031(4) 0.042(6) 0.002(4) 0.008(4) 0.009(3)
N56 0.044(7) 0.065(8) 0.072(10) 0.032(7) -0.014(7) -0.008(6)
C57 0.082(14) 0.060(12) 0.113(18) 0.019(12) 0.001(13) -0.009(10)
C58 0.15(2) 0.096(17) 0.065(15) 0.012(13) 0.004(15) -0.029(16)
C59 0.057(12) 0.20(3) 0.104(19) 0.10(2) -0.020(12) -0.002(15)
C60 0.08(2) 0.13(3) 0.50(8) 0.15(4) -0.05(3) 0.028(19)
Cl11 0.177(9) 0.200(10) 0.170(9) -0.023(8) 0.043(7) -0.021(8)
Cl12 0.179(10) 0.197(11) 0.256(15) -0.051(10) 0.015(10) -0.014(8)

loop_
_atom_type_symbol
_atom_type_description
_atom_type_scat_dispersion_real
_atom_type_scat_dispersion_imag
_atom_type_scat_source
C C 0.0033 0.0016 'International Tables Vol C Tables 4.2.6.8 and 6.1.1.4'
H H 0.0000 0.0000 'International Tables Vol C Tables 4.2.6.8 and 6.1.1.4'
N N 0.0061 0.0033 'International Tables Vol C Tables 4.2.6.8 and 6.1.1.4'
O O 0.0106 0.0060 'International Tables Vol C Tables 4.2.6.8 and 6.1.1.4'
Pt Pt -1.7033 8.3905 'International Tables Vol C Tables 4.2.6.8 and 6.1.1.4'
Cl Cl 0.1484 0.1585 'International Tables Vol C Tables 4.2.6.8 and 6.1.1.4'

loop_
_geom_angle_atom_site_label_1
_geom_angle_atom_site_label_2
_geom_angle_atom_site_label_3
_geom_angle
_geom_angle_site_symmetry_1
_geom_angle_site_symmetry_3
_geom_angle_publ_flag
C31 Pt1 N12 178.2(5) . . ?
C31 Pt1 C1 100.2(5) . . ?
N12 Pt1 C1 81.6(5) . . ?
C31 Pt1 N22 98.7(5) . . ?
N12 Pt1 N22 79.5(4) . . ?
C1 Pt1 N22 160.8(4) . . ?
C2 C1 C6 119.1(12) . . ?
C2 C1 Pt1 129.8(10) . . ?
C6 C1 Pt1 111.1(9) . . ?
C1 C2 C3 120.2(12) . . ?
C1 C2 H2 119.9 . . ?
C3 C2 H2 119.9 . . ?
C4 C3 C2 120.7(14) . . ?
C4 C3 H3 119.7 . . ?
C2 C3 H3 119.7 . . ?
C3 C4 C5 119.2(15) . . ?
C3 C4 H4 120.4 . . ?
C5 C4 H4 120.4 . . ?
C6 C5 C4 121.7(13) . . ?
C6 C5 H5 119.2 . . ?
C4 C5 H5 119.2 . . ?
C5 C6 C1 119.1(12) . . ?
C5 C6 C7 123.8(11) . . ?
C1 C6 C7 117.1(11) . . ?
N12 C7 C8 118.1(11) . . ?
N12 C7 C6 112.0(10) . . ?
C8 C7 C6 129.9(12) . . ?
C9 C8 C7 121.2(12) . . ?
C9 C8 H8 119.4 . . ?
C7 C8 H8 119.4 . . ?
C8 C9 C10 118.6(11) . . ?
C8 C9 C13 121.4(12) . . ?
C10 C9 C13 119.9(12) . . ?
C11 C10 C9 119.4(12) . . ?
C11 C10 H10 120.3 . . ?
C9 C10 H10 120.3 . . ?
N12 C11 C10 118.7(11) . . ?
N12 C11 C17 113.8(10) . . ?
C10 C11 C17 127.5(12) . . ?
C7 N12 C11 123.7(10) . . ?
C7 N12 Pt1 118.2(8) . . ?
C11 N12 Pt1 118.0(8) . . ?
C15 C13 C16 107.8(11) . . ?
C15 C13 C9 110.4(11) . . ?
C16 C13 C9 113.2(11) . . ?
C15 C13 C14 107.9(13) . . ?
C16 C13 C14 109.4(13) . . ?
C9 C13 C14 108.1(10) . . ?
C13 C14 H14A 109.5 . . ?
C13 C14 H14B 109.5 . . ?
H14A C14 H14B 109.5 . . ?
C13 C14 H14C 109.5 . . ?
H14A C14 H14C 109.5 . . ?
H14B C14 H14C 109.5 . . ?
C13 C15 H15A 109.5 . . ?
C13 C15 H15B 109.5 . . ?
H15A C15 H15B 109.5 . . ?
C13 C15 H15C 109.5 . . ?
H15A C15 H15C 109.5 . . ?
H15B C15 H15C 109.5 . . ?
C13 C16 H16A 109.5 . . ?
C13 C16 H16B 109.5 . . ?
H16A C16 H16B 109.5 . . ?
C13 C16 H16C 109.5 . . ?
H16A C16 H16C 109.5 . . ?
H16B C16 H16C 109.5 . . ?
C18 C17 N22 122.7(11) . . ?
C18 C17 C11 122.4(10) . . ?
N22 C17 C11 114.8(11) . . ?
C17 C18 C19 119.4(11) . . ?
C17 C18 H18 120.3 . . ?
C19 C18 H18 120.3 . . ?
C20 C19 C18 116.4(12) . . ?
C20 C19 C23 120.3(14) . . ?
C18 C19 C23 123.3(13) . . ?
C21 C20 C19 121.1(12) . . ?
C21 C20 H20 119.4 . . ?
C19 C20 H20 119.4 . . ?
N22 C21 C20 123.2(12) . . ?
N22 C21 H21 118.4 . . ?
C20 C21 H21 118.4 . . ?
C21 N22 C17 117.0(11) . . ?
C21 N22 Pt1 129.2(8) . . ?
C17 N22 Pt1 113.6(8) . . ?
C25 C23 C24 117(2) . . ?
C25 C23 C19 116.0(17) . . ?
C24 C23 C19 110.2(14) . . ?
C25 C23 C26 109.8(18) . . ?
C24 C23 C26 104.7(19) . . ?
C19 C23 C26 96.4(16) . . ?
C23 C24 H24A 109.5 . . ?
C23 C24 H24B 109.5 . . ?
H24A C24 H24B 109.5 . . ?
C23 C24 H24C 109.5 . . ?
H24A C24 H24C 109.5 . . ?
H24B C24 H24C 109.5 . . ?
C23 C25 H25A 109.5 . . ?
C23 C25 H25B 109.5 . . ?
H25A C25 H25B 109.5 . . ?
C23 C25 H25C 109.5 . . ?
H25A C25 H25C 109.5 . . ?
H25B C25 H25C 109.5 . . ?
C23 C26 H26A 109.5 . . ?
C23 C26 H26B 109.5 . . ?
H26A C26 H26B 109.5 . . ?
C23 C26 H26C 109.5 . . ?
H26A C26 H26C 109.5 . . ?
H26B C26 H26C 109.5 . . ?
C32 C31 Pt1 172.1(12) . . ?
C31 C32 C33 175.9(16) . . ?
C34 C33 C38 117.7(11) . . ?
C34 C33 C32 123.3(12) . . ?
C38 C33 C32 118.8(12) . . ?
C35 C34 C33 122.3(13) . . ?
C35 C34 H34 118.8 . . ?
C33 C34 H34 118.8 . . ?
C34 C35 C36 120.5(11) . . ?
C34 C35 H35 119.8 . . ?
C36 C35 H35 119.8 . . ?
C37 C36 C35 117.7(10) . . ?
C37 C36 C39 120.9(12) . . ?
C35 C36 C39 121.3(11) . . ?
C36 C37 O55 123.2(11) . . ?
C36 C37 C38 121.7(12) . . ?
O55 C37 C38 115.0(11) . . ?
C37 C38 C33 120.1(11) . . ?
C37 C38 H38 119.9 . . ?
C33 C38 H38 119.9 . . ?
C49 C39 C40 117.6(9) . . ?
C49 C39 C36 110.6(10) . . ?
C40 C39 C36 113.6(10) . . ?
C49 C39 O48 107.0(9) . . ?
C40 C39 O48 100.7(8) . . ?
C36 C39 O48 106.0(8) . . ?
C41 C40 C45 120.0 . . ?
C41 C40 C39 128.5(6) . . ?
C45 C40 C39 111.2(7) . . ?
C40 C41 C42 120.0 . . ?
C40 C41 H41 120.0 . . ?
C42 C41 H41 120.0 . . ?
C41 C42 C43 120.0 . . ?
C41 C42 H42 120.0 . . ?
C43 C42 H42 120.0 . . ?
C44 C43 C42 120.0 . . ?
C44 C43 H43 120.0 . . ?
C42 C43 H43 120.0 . . ?
C45 C44 C43 120.0 . . ?
C45 C44 H44 120.0 . . ?
C43 C44 H44 120.0 . . ?
C44 C45 C40 120.0 . . ?
C44 C45 C46 132.8(7) . . ?
C40 C45 C46 107.2(7) . . ?
O47 C46 O48 120.8(12) . . ?
O47 C46 C45 129.6(12) . . ?
O48 C46 C45 109.6(10) . . ?
C46 O48 C39 111.1(9) . . ?
C54 C49 C50 116.6(12) . . ?
C54 C49 C39 121.9(11) . . ?
C50 C49 C39 121.5(11) . . ?
C49 C50 C51 119.4(13) . . ?
C49 C50 H50 120.3 . . ?
C51 C50 H50 120.3 . . ?
C52 C51 C50 120.1(13) . . ?
C52 C51 H51 120.0 . . ?
C50 C51 H51 120.0 . . ?
C51 C52 C53 123.3(14) . . ?
C51 C52 N56 122.5(11) . . ?
C53 C52 N56 114.2(12) . . ?
C54 C53 C52 117.2(13) . . ?
C54 C53 H53 121.4 . . ?
C52 C53 H53 121.4 . . ?
C53 C54 O55 114.2(11) . . ?
C53 C54 C49 123.4(11) . . ?
O55 C54 C49 122.4(12) . . ?
C54 O55 C37 118.5(10) . . ?
C59 N56 C57 115.8(16) . . ?
C59 N56 C52 120.1(14) . . ?
C57 N56 C52 124.0(13) . . ?
N56 C57 C58 116.0(15) . . ?
N56 C57 H57A 108.3 . . ?
C58 C57 H57A 108.3 . . ?
N56 C57 H57B 108.3 . . ?
C58 C57 H57B 108.3 . . ?
H57A C57 H57B 107.4 . . ?
C57 C58 H58A 109.5 . . ?
C57 C58 H58B 109.5 . . ?
H58A C58 H58B 109.5 . . ?
C57 C58 H58C 109.5 . . ?
H58A C58 H58C 109.5 . . ?
H58B C58 H58C 109.5 . . ?
N56 C59 C60 109(2) . . ?
N56 C59 H59A 109.8 . . ?
C60 C59 H59A 109.8 . . ?
N56 C59 H59B 109.8 . . ?
C60 C59 H59B 109.8 . . ?
H59A C59 H59B 108.2 . . ?
C59 C60 H60A 109.5 . . ?
C59 C60 H60B 109.5 . . ?
H60A C60 H60B 109.5 . . ?
C59 C60 H60C 109.5 . . ?
H60A C60 H60C 109.5 . . ?
H60B C60 H60C 109.5 . . ?
Cl11 C101 Cl12 111.3(18) . . ?
Cl11 C101 H10A 109.4 . . ?
Cl12 C101 H10A 109.4 . . ?
Cl11 C101 H10B 109.4 . . ?
Cl12 C101 H10B 109.4 . . ?
H10A C101 H10B 108.0 . . ?

loop_
_geom_bond_atom_site_label_1
_geom_bond_atom_site_label_2
_geom_bond_distance
_geom_bond_site_symmetry_2
_geom_bond_publ_flag
Pt1 C31 1.967(11) . ?
Pt1 N12 1.993(9) . ?
Pt1 C1 2.000(13) . ?
Pt1 N22 2.111(10) . ?
C1 C2 1.390(18) . ?
C1 C6 1.425(17) . ?
C2 C3 1.42(2) . ?
C2 H2 0.9500 . ?
C3 C4 1.37(2) . ?
C3 H3 0.9500 . ?
C4 C5 1.40(2) . ?
C4 H4 0.9500 . ?
C5 C6 1.384(19) . ?
C5 H5 0.9500 . ?
C6 C7 1.462(17) . ?
C7 N12 1.324(16) . ?
C7 C8 1.420(15) . ?
C8 C9 1.355(17) . ?
C8 H8 0.9500 . ?
C9 C10 1.427(18) . ?
C9 C13 1.534(16) . ?
C10 C11 1.385(15) . ?
C10 H10 0.9500 . ?
C11 N12 1.372(16) . ?
C11 C17 1.493(17) . ?
C13 C15 1.51(2) . ?
C13 C16 1.53(2) . ?
C13 C14 1.57(2) . ?
C14 H14A 0.9800 . ?
C14 H14B 0.9800 . ?
C14 H14C 0.9800 . ?
C15 H15A 0.9800 . ?
C15 H15B 0.9800 . ?
C15 H15C 0.9800 . ?
C16 H16A 0.9800 . ?
C16 H16B 0.9800 . ?
C16 H16C 0.9800 . ?
C17 C18 1.365(18) . ?
C17 N22 1.370(14) . ?
C18 C19 1.414(19) . ?
C18 H18 0.9500 . ?
C19 C20 1.386(18) . ?
C19 C23 1.61(2) . ?
C20 C21 1.353(19) . ?
C20 H20 0.9500 . ?
C21 N22 1.335(16) . ?
C21 H21 0.9500 . ?
C23 C25 1.32(3) . ?
C23 C24 1.49(2) . ?
C23 C26 1.64(3) . ?
C24 H24A 0.9800 . ?
C24 H24B 0.9800 . ?
C24 H24C 0.9800 . ?
C25 H25A 0.9800 . ?
C25 H25B 0.9800 . ?
C25 H25C 0.9800 . ?
C26 H26A 0.9800 . ?
C26 H26B 0.9800 . ?
C26 H26C 0.9800 . ?
C31 C32 1.185(16) . ?
C32 C33 1.456(16) . ?
C33 C34 1.383(17) . ?
C33 C38 1.401(19) . ?
C34 C35 1.352(16) . ?
C34 H34 0.9500 . ?
C35 C36 1.424(17) . ?
C35 H35 0.9500 . ?
C36 C37 1.365(17) . ?
C36 C39 1.524(14) . ?
C37 O55 1.380(15) . ?
C37 C38 1.393(17) . ?
C38 H38 0.9500 . ?
C39 C49 1.491(18) . ?
C39 C40 1.502(13) . ?
C39 O48 1.537(14) . ?
C40 C41 1.3900 . ?
C40 C45 1.3900 . ?
C41 C42 1.3900 . ?
C41 H41 0.9500 . ?
C42 C43 1.3900 . ?
C42 H42 0.9500 . ?
C43 C44 1.3900 . ?
C43 H43 0.9500 . ?
C44 C45 1.3900 . ?
C44 H44 0.9500 . ?
C45 C46 1.478(14) . ?
C46 O47 1.243(15) . ?
C46 O48 1.337(15) . ?
C49 C54 1.380(17) . ?
C49 C50 1.400(18) . ?
C50 C51 1.45(2) . ?
C50 H50 0.9500 . ?
C51 C52 1.24(2) . ?
C51 H51 0.9500 . ?
C52 C53 1.428(15) . ?
C52 N56 1.506(18) . ?
C53 C54 1.346(19) . ?
C53 H53 0.9500 . ?
C54 O55 1.374(13) . ?
N56 C59 1.43(2) . ?
N56 C57 1.46(2) . ?
C57 C58 1.70(3) . ?
C57 H57A 0.9900 . ?
C57 H57B 0.9900 . ?
C58 H58A 0.9800 . ?
C58 H58B 0.9800 . ?
C58 H58C 0.9800 . ?
C59 C60 1.54(4) . ?
C59 H59A 0.9900 . ?
C59 H59B 0.9900 . ?
C60 H60A 0.9800 . ?
C60 H60B 0.9800 . ?
C60 H60C 0.9800 . ?
Cl11 C101 1.66(3) . ?
Cl12 C101 1.79(3) . ?
C101 H10A 0.9900 . ?
C101 H10B 0.9900 . ?

loop_
_geom_torsion_atom_site_label_1
_geom_torsion_atom_site_label_2
_geom_torsion_atom_site_label_3
_geom_torsion_atom_site_label_4
_geom_torsion
_geom_torsion_site_symmetry_1
_geom_torsion_site_symmetry_2
_geom_torsion_site_symmetry_3
_geom_torsion_site_symmetry_4
_geom_torsion_publ_flag
C6 C1 C2 C3 -0.8(19) . . . . ?
Pt1 C1 C2 C3 179.4(10) . . . . ?
C1 C2 C3 C4 1(2) . . . . ?
C2 C3 C4 C5 -1(3) . . . . ?
C3 C4 C5 C6 0(3) . . . . ?
C4 C5 C6 C1 0(2) . . . . ?
C4 C5 C6 C7 -179.7(14) . . . . ?
C2 C1 C6 C5 0.3(19) . . . . ?
Pt1 C1 C6 C5 -179.9(10) . . . . ?
C2 C1 C6 C7 180.0(11) . . . . ?
Pt1 C1 C6 C7 -0.2(14) . . . . ?
C5 C6 C7 N12 178.7(12) . . . . ?
C1 C6 C7 N12 -0.9(16) . . . . ?
C5 C6 C7 C8 1(2) . . . . ?
C1 C6 C7 C8 -178.3(12) . . . . ?
N12 C7 C8 C9 5.0(17) . . . . ?
C6 C7 C8 C9 -177.7(12) . . . . ?
C7 C8 C9 C10 -2.7(18) . . . . ?
C7 C8 C9 C13 -179.3(11) . . . . ?
C8 C9 C10 C11 -2.0(17) . . . . ?
C13 C9 C10 C11 174.6(11) . . . . ?
C9 C10 C11 N12 4.4(16) . . . . ?
C9 C10 C11 C17 -173.8(11) . . . . ?
C8 C7 N12 C11 -2.5(17) . . . . ?
C6 C7 N12 C11 179.8(10) . . . . ?
C8 C7 N12 Pt1 179.4(8) . . . . ?
C6 C7 N12 Pt1 1.6(13) . . . . ?
C10 C11 N12 C7 -2.2(16) . . . . ?
C17 C11 N12 C7 176.3(10) . . . . ?
C10 C11 N12 Pt1 176.0(8) . . . . ?
C17 C11 N12 Pt1 -5.6(12) . . . . ?
C8 C9 C13 C15 -48.9(16) . . . . ?
C10 C9 C13 C15 134.6(12) . . . . ?
C8 C9 C13 C16 -169.9(12) . . . . ?
C10 C9 C13 C16 13.7(17) . . . . ?
C8 C9 C13 C14 68.9(17) . . . . ?
C10 C9 C13 C14 -107.6(14) . . . . ?
N12 C11 C17 C18 -177.8(11) . . . . ?
C10 C11 C17 C18 0.5(19) . . . . ?
N12 C11 C17 N22 4.7(14) . . . . ?
C10 C11 C17 N22 -177.0(11) . . . . ?
N22 C17 C18 C19 -4.1(19) . . . . ?
C11 C17 C18 C19 178.6(12) . . . . ?
C17 C18 C19 C20 0(2) . . . . ?
C17 C18 C19 C23 179.2(16) . . . . ?
C18 C19 C20 C21 2(2) . . . . ?
C23 C19 C20 C21 -177.0(16) . . . . ?
C19 C20 C21 N22 0(2) . . . . ?
C20 C21 N22 C17 -3.0(19) . . . . ?
C20 C21 N22 Pt1 -177.6(10) . . . . ?
C18 C17 N22 C21 5.3(17) . . . . ?
C11 C17 N22 C21 -177.2(10) . . . . ?
C18 C17 N22 Pt1 -179.3(9) . . . . ?
C11 C17 N22 Pt1 -1.7(12) . . . . ?
C20 C19 C23 C25 20(3) . . . . ?
C18 C19 C23 C25 -158.2(19) . . . . ?
C20 C19 C23 C24 156.6(19) . . . . ?
C18 C19 C23 C24 -22(3) . . . . ?
C20 C19 C23 C26 -95.2(18) . . . . ?
C18 C19 C23 C26 86.1(17) . . . . ?
C38 C33 C34 C35 -2(2) . . . . ?
C32 C33 C34 C35 -176.9(13) . . . . ?
C33 C34 C35 C36 1(2) . . . . ?
C34 C35 C36 C37 -0.4(18) . . . . ?
C34 C35 C36 C39 -175.8(11) . . . . ?
C35 C36 C37 O55 -178.2(11) . . . . ?
C39 C36 C37 O55 -2.8(18) . . . . ?
C35 C36 C37 C38 0.7(19) . . . . ?
C39 C36 C37 C38 176.2(11) . . . . ?
C36 C37 C38 C33 -2(2) . . . . ?
O55 C37 C38 C33 177.2(11) . . . . ?
C34 C33 C38 C37 2.6(19) . . . . ?
C32 C33 C38 C37 177.3(12) . . . . ?
C37 C36 C39 C49 14.2(15) . . . . ?
C35 C36 C39 C49 -170.5(11) . . . . ?
C37 C36 C39 C40 149.0(11) . . . . ?
C35 C36 C39 C40 -35.7(15) . . . . ?
C37 C36 C39 O48 -101.4(13) . . . . ?
C35 C36 C39 O48 73.9(13) . . . . ?
C49 C39 C40 C41 66.3(12) . . . . ?
C36 C39 C40 C41 -65.1(13) . . . . ?
O48 C39 C40 C41 -177.9(7) . . . . ?
C49 C39 C40 C45 -119.8(9) . . . . ?
C36 C39 C40 C45 108.8(9) . . . . ?
O48 C39 C40 C45 -4.0(9) . . . . ?
C45 C40 C41 C42 0.0 . . . . ?
C39 C40 C41 C42 173.4(10) . . . . ?
C40 C41 C42 C43 0.0 . . . . ?
C41 C42 C43 C44 0.0 . . . . ?
C42 C43 C44 C45 0.0 . . . . ?
C43 C44 C45 C40 0.0 . . . . ?
C43 C44 C45 C46 -178.9(11) . . . . ?
C41 C40 C45 C44 0.0 . . . . ?
C39 C40 C45 C44 -174.5(8) . . . . ?
C41 C40 C45 C46 179.2(9) . . . . ?
C39 C40 C45 C46 4.7(9) . . . . ?
C44 C45 C46 O47 -5(2) . . . . ?
C40 C45 C46 O47 175.6(13) . . . . ?
C44 C45 C46 O48 175.6(7) . . . . ?
C40 C45 C46 O48 -3.4(11) . . . . ?
O47 C46 O48 C39 -178.3(12) . . . . ?
C45 C46 O48 C39 0.8(13) . . . . ?
C49 C39 O48 C46 125.3(10) . . . . ?
C40 C39 O48 C46 1.9(12) . . . . ?
C36 C39 O48 C46 -116.6(11) . . . . ?
C40 C39 C49 C54 -148.1(11) . . . . ?
C36 C39 C49 C54 -15.4(15) . . . . ?
O48 C39 C49 C54 99.6(12) . . . . ?
C40 C39 C49 C50 33.4(16) . . . . ?
C36 C39 C49 C50 166.2(11) . . . . ?
O48 C39 C49 C50 -78.8(13) . . . . ?
C54 C49 C50 C51 -3.0(18) . . . . ?
C39 C49 C50 C51 175.5(11) . . . . ?
C49 C50 C51 C52 0(2) . . . . ?
C50 C51 C52 C53 3(2) . . . . ?
C50 C51 C52 N56 -174.6(12) . . . . ?
C51 C52 C53 C54 -2.8(18) . . . . ?
N56 C52 C53 C54 174.9(11) . . . . ?
C52 C53 C54 O55 179.1(9) . . . . ?
C52 C53 C54 C49 -0.5(18) . . . . ?
C50 C49 C54 C53 3.2(18) . . . . ?
C39 C49 C54 C53 -175.3(11) . . . . ?
C50 C49 C54 O55 -176.3(11) . . . . ?
C39 C49 C54 O55 5.2(18) . . . . ?
C53 C54 O55 C37 -171.5(10) . . . . ?
C49 C54 O55 C37 8.0(16) . . . . ?
C36 C37 O55 C54 -9.2(17) . . . . ?
C38 C37 O55 C54 171.8(11) . . . . ?
C51 C52 N56 C59 -18(2) . . . . ?
C53 C52 N56 C59 164.4(18) . . . . ?
C51 C52 N56 C57 160.2(16) . . . . ?
C53 C52 N56 C57 -17.5(19) . . . . ?
C59 N56 C57 C58 -92(2) . . . . ?
C52 N56 C57 C58 89(2) . . . . ?
C57 N56 C59 C60 -84(3) . . . . ?
C52 N56 C59 C60 94(3) . . . . ?
